data_4335235
loop_
_publ_author_name
'Yi Rong'
'Ahmed Al-Harbi'
'Benjamin Kriegel'
'Gerard Parkin'

_publ_section_title
;
 Structural Characterization of 2-Imidazolones: Comparison with their
 Heavier Chalcogen Counterparts
;
_journal_name_full 'Inorganic Chemistry'
_journal_page_first 7172
_journal_page_last 7182
_journal_paper_doi 10.1021/ic400788g
_journal_volume 52
_journal_year 2013
_chemical_formula_sum 'C8 H8 N2 O'
_chemical_formula_weight 148.16
_chemical_name_systematic
; 
 ? 
;
_space_group_IT_number 14
_symmetry_cell_setting monoclinic
_symmetry_space_group_name_Hall '-P 2yn'
_symmetry_space_group_name_H-M 'P 1 21/n 1'
_atom_sites_solution_hydrogens geom
_atom_sites_solution_primary direct
_atom_sites_solution_secondary difmap
_audit_creation_method SHELXL-97
_cell_angle_alpha 90.00
_cell_angle_beta 91.481(2)
_cell_angle_gamma 90.00
_cell_formula_units_Z 4
_cell_length_a 9.4105(16)
_cell_length_b 5.5849(10)
_cell_length_c 13.456(2)
_cell_measurement_reflns_used 3159
_cell_measurement_temperature 125(2)
_cell_measurement_theta_max 30.58
_cell_measurement_theta_min 2.61
_cell_volume 707.0(2)
_computing_cell_refinement 'Bruker SAINT'
_computing_data_collection 'Bruker APEX2'
_computing_data_reduction 'Bruker SAINT'
_computing_molecular_graphics 'Bruker SHELXTL'
_computing_publication_material 'Bruker SHELXTL'
_computing_structure_refinement 'SHELXL-97 (Sheldrick, 2008)'
_computing_structure_solution 'SHELXS-97 (Sheldrick, 2008)'
_diffrn_ambient_temperature 125(2)
_diffrn_measured_fraction_theta_full 0.997
_diffrn_measured_fraction_theta_max 0.997
_diffrn_measurement_device_type 'Bruker APEX-II CCD'
_diffrn_measurement_method '\f and \w scans'
_diffrn_radiation_monochromator graphite
_diffrn_radiation_source 'fine-focus sealed tube'
_diffrn_radiation_type MoK\a
_diffrn_radiation_wavelength 0.71073
_diffrn_reflns_av_R_equivalents 0.0623
_diffrn_reflns_av_sigmaI/netI 0.0492
_diffrn_reflns_limit_h_max 13
_diffrn_reflns_limit_h_min -13
_diffrn_reflns_limit_k_max 8
_diffrn_reflns_limit_k_min -7
_diffrn_reflns_limit_l_max 19
_diffrn_reflns_limit_l_min -19
_diffrn_reflns_number 10956
_diffrn_reflns_theta_full 30.69
_diffrn_reflns_theta_max 30.69
_diffrn_reflns_theta_min 2.61
_exptl_absorpt_coefficient_mu 0.095
_exptl_absorpt_correction_T_max 0.9981
_exptl_absorpt_correction_T_min 0.9812
_exptl_absorpt_correction_type empirical
_exptl_absorpt_process_details sadabs
_exptl_crystal_colour COLORLESS
_exptl_crystal_density_diffrn 1.392
_exptl_crystal_description PLATE
_exptl_crystal_F_000 312
_exptl_crystal_size_max 0.20
_exptl_crystal_size_mid 0.08
_exptl_crystal_size_min 0.02
_refine_diff_density_max 0.316
_refine_diff_density_min -0.264
_refine_diff_density_rms 0.058
_refine_ls_extinction_method none
_refine_ls_goodness_of_fit_ref 1.040
_refine_ls_hydrogen_treatment mixed
_refine_ls_matrix_type full
_refine_ls_number_parameters 105
_refine_ls_number_reflns 2181
_refine_ls_number_restraints 0
_refine_ls_restrained_S_all 1.040
_refine_ls_R_factor_all 0.0752
_refine_ls_R_factor_gt 0.0478
_refine_ls_shift/su_max 0.000
_refine_ls_shift/su_mean 0.000
_refine_ls_structure_factor_coef Fsqd
_refine_ls_weighting_details 'calc w=1/[\s^2^(Fo^2^)+(0.0477P)^2^+0.1893P] where P=(Fo^2^+2Fc^2^)/3'
_refine_ls_weighting_scheme calc
_refine_ls_wR_factor_gt 0.1057
_refine_ls_wR_factor_ref 0.1183
_reflns_number_gt 1525
_reflns_number_total 2181
_reflns_threshold_expression >2sigma(I)
_cod_data_source_file ic400788g_si_002.cif
_cod_data_source_block boxims10
_cod_database_code 4335235

loop_
_symmetry_equiv_pos_as_xyz
'x, y, z'
'-x+1/2, y+1/2, -z+1/2'
'-x, -y, -z'
'x-1/2, -y-1/2, z-1/2'

loop_
_atom_site_label
_atom_site_type_symbol
_atom_site_fract_x
_atom_site_fract_y
_atom_site_fract_z
_atom_site_U_iso_or_equiv
_atom_site_adp_type
_atom_site_occupancy
_atom_site_symmetry_multiplicity
_atom_site_calc_flag
_atom_site_refinement_flags
O O 0.13098(11) 0.22301(17) 0.47335(7) 0.0216(2) Uani 1 1 d .
N1 N -0.00550(12) 0.1856(2) 0.61554(9) 0.0196(3) Uani 1 1 d .
H1 H -0.056(2) 0.047(4) 0.5953(14) 0.040(5) Uiso 1 1 d .
N2 N 0.14272(12) 0.4908(2) 0.60602(8) 0.0175(2) Uani 1 1 d .
C11 C 0.09267(14) 0.2916(2) 0.55609(10) 0.0177(3) Uani 1 1 d .
C12 C 0.07430(14) 0.5124(2) 0.69606(10) 0.0174(3) Uani 1 1 d .
C13 C -0.01999(14) 0.3183(2) 0.70241(10) 0.0181(3) Uani 1 1 d .
C14 C -0.10436(15) 0.2888(3) 0.78423(10) 0.0213(3) Uani 1 1 d .
H14A H -0.1690 0.1588 0.7885 0.026 Uiso 1 1 calc R
C15 C -0.09057(15) 0.4581(3) 0.86042(11) 0.0235(3) Uani 1 1 d .
H15A H -0.1466 0.4424 0.9178 0.028 Uiso 1 1 calc R
C16 C 0.00393(16) 0.6494(3) 0.85386(11) 0.0241(3) Uani 1 1 d .
H16A H 0.0112 0.7608 0.9071 0.029 Uiso 1 1 calc R
C17 C 0.08796(15) 0.6812(3) 0.77114(10) 0.0215(3) Uani 1 1 d .
H17A H 0.1516 0.8124 0.7664 0.026 Uiso 1 1 calc R
C21 C 0.24902(15) 0.6531(3) 0.56817(11) 0.0218(3) Uani 1 1 d .
H21A H 0.2791 0.5974 0.5029 0.033 Uiso 1 1 calc R
H21B H 0.3313 0.6574 0.6143 0.033 Uiso 1 1 calc R
H21C H 0.2084 0.8142 0.5618 0.033 Uiso 1 1 calc R

loop_
_atom_site_aniso_label
_atom_site_aniso_U_11
_atom_site_aniso_U_22
_atom_site_aniso_U_33
_atom_site_aniso_U_23
_atom_site_aniso_U_13
_atom_site_aniso_U_12
O 0.0230(5) 0.0208(5) 0.0211(5) -0.0034(4) 0.0026(4) 0.0002(4)
N1 0.0208(6) 0.0174(6) 0.0207(6) -0.0029(4) 0.0014(5) -0.0025(5)
N2 0.0169(5) 0.0164(5) 0.0191(6) -0.0004(4) 0.0005(4) -0.0005(4)
C11 0.0168(6) 0.0153(6) 0.0211(7) 0.0003(5) -0.0008(5) 0.0016(5)
C12 0.0160(6) 0.0175(6) 0.0186(6) 0.0004(5) 0.0002(5) 0.0010(5)
C13 0.0174(6) 0.0166(6) 0.0203(7) -0.0007(5) -0.0024(5) 0.0017(5)
C14 0.0182(6) 0.0217(7) 0.0241(7) 0.0016(6) 0.0008(5) -0.0011(5)
C15 0.0213(7) 0.0279(8) 0.0216(7) 0.0000(6) 0.0035(5) 0.0022(6)
C16 0.0251(7) 0.0249(7) 0.0223(7) -0.0050(6) 0.0012(6) 0.0006(6)
C17 0.0220(7) 0.0194(7) 0.0229(7) -0.0024(5) -0.0005(6) -0.0015(5)
C21 0.0210(7) 0.0196(7) 0.0247(7) 0.0019(5) 0.0020(6) -0.0021(5)

loop_
_atom_type_symbol
_atom_type_description
_atom_type_scat_dispersion_real
_atom_type_scat_dispersion_imag
_atom_type_scat_source
C C 0.0033 0.0016 'International Tables Vol C Tables 4.2.6.8 and 6.1.1.4'
H H 0.0000 0.0000 'International Tables Vol C Tables 4.2.6.8 and 6.1.1.4'
N N 0.0061 0.0033 'International Tables Vol C Tables 4.2.6.8 and 6.1.1.4'
O O 0.0106 0.0060 'International Tables Vol C Tables 4.2.6.8 and 6.1.1.4'

loop_
_geom_angle_atom_site_label_1
_geom_angle_atom_site_label_2
_geom_angle_atom_site_label_3
_geom_angle
C11 N1 C13 109.97(12)
C11 N2 C12 109.57(11)
C11 N2 C21 124.30(12)
C12 N2 C21 126.12(12)
O C11 N1 127.31(13)
O C11 N2 125.76(13)
N1 C11 N2 106.93(12)
C17 C12 N2 131.12(13)
C17 C12 C13 121.83(13)
N2 C12 C13 107.04(11)
C14 C13 N1 132.40(13)
C14 C13 C12 121.11(13)
N1 C13 C12 106.49(12)
C13 C14 C15 117.29(13)
C16 C15 C14 121.27(14)
C17 C16 C15 121.61(13)
C12 C17 C16 116.89(13)

loop_
_geom_bond_atom_site_label_1
_geom_bond_atom_site_label_2
_geom_bond_distance
O C11 1.2396(16)
N1 C11 1.3719(18)
N1 C13 1.3938(18)
N2 C11 1.3766(17)
N2 C12 1.3918(17)
N2 C21 1.4520(18)
C12 C17 1.3850(19)
C12 C13 1.4049(19)
C13 C14 1.384(2)
C14 C15 1.398(2)
C15 C16 1.395(2)
C16 C17 1.393(2)

loop_
_geom_hbond_atom_site_label_D
_geom_hbond_atom_site_label_H
_geom_hbond_atom_site_label_A
_geom_hbond_distance_DH
_geom_hbond_distance_HA
_geom_hbond_distance_DA
_geom_hbond_angle_DHA
_geom_hbond_site_symmetry_A
N1 H1 O 0.94(2) 1.90(2) 2.8214(16) 166.3(17) 3_556
